data_1555486
loop_
_publ_author_name
'Wiest, Johannes M.'
'P\"othig, Alexander'
'Bach, Thorsten'

_publ_section_title
;
 Pyrrole as a Directing Group: Regioselective Pd(II)-Catalyzed Alkylation
 and Benzylation at the Benzene Core of 2-Phenylpyrroles.
;
_journal_issue 4
_journal_name_full 'Organic letters'
_journal_page_first 852
_journal_page_last 855
_journal_paper_doi 10.1021/acs.orglett.6b00141
_journal_volume 18
_journal_year 2016
_chemical_formula_moiety 'C25 H19 N3 O2 Pd, 0.39(H2 O)'
_chemical_formula_sum 'C25 H19.78 N3 O2.39 Pd'
_chemical_formula_weight 506.88
_space_group_IT_number 2
_space_group_name_Hall '-P 1'
_space_group_name_H-M_alt 'P -1'
_symmetry_cell_setting triclinic
_symmetry_Int_Tables_number 2
_symmetry_space_group_name_Hall '-P 1'
_symmetry_space_group_name_H-M 'P -1'
_atom_sites_solution_hydrogens mixed
_cell_angle_alpha 80.687(3)
_cell_angle_beta 83.765(3)
_cell_angle_gamma 78.031(3)
_cell_formula_units_Z 4
_cell_length_a 8.4976(4)
_cell_length_b 11.7441(5)
_cell_length_c 20.5928(10)
_cell_measurement_reflns_used 5512
_cell_measurement_temperature 123
_cell_measurement_theta_max 25.9880
_cell_measurement_theta_min 2.4575
_cell_volume 1977.91(16)
_computing_cell_refinement 'SAINT (Bruker, 2012)'
_computing_data_collection 'APEX II Control Software (Bruker, 2013)'
_computing_data_reduction 'SAINT (Bruker, 2012)'
_computing_molecular_graphics 'PLATON (Spek, 2011)'
_computing_publication_material 'PLATON (Spek, 2011), enCIFer (Allen, 2014)'
_computing_structure_refinement 'SHELXL2014 (Sheldrick, 2014), SHELXLE (Huebschle, 2011)'
_computing_structure_solution 'SHELXS97 (Sheldrick, 1997)'
_diffrn_ambient_temperature 123
_diffrn_detector ' CCD plate '
_diffrn_detector_area_resol_mean 16
_diffrn_measured_fraction_theta_full 0.999
_diffrn_measured_fraction_theta_max 0.995
_diffrn_measurement_device ' \k-geometry diffractometer '
_diffrn_measurement_device_type ' Bruker APEX-II CCD '
_diffrn_measurement_method ' phi- and omega-rotation '
_diffrn_radiation_monochromator graphite
_diffrn_radiation_probe x-ray
_diffrn_radiation_source 'fine-focus sealed tube'
_diffrn_radiation_type MoK\a
_diffrn_radiation_wavelength 0.71073
_diffrn_reflns_av_R_equivalents 0.0548
_diffrn_reflns_av_unetI/netI 0.0557
_diffrn_reflns_limit_h_max 10
_diffrn_reflns_limit_h_min -10
_diffrn_reflns_limit_k_max 14
_diffrn_reflns_limit_k_min -14
_diffrn_reflns_limit_l_max 25
_diffrn_reflns_limit_l_min -25
_diffrn_reflns_number 34782
_diffrn_reflns_reduction_process
;
;
_diffrn_reflns_theta_full 25.24
_diffrn_reflns_theta_max 26.42
_diffrn_reflns_theta_min 1.79
_exptl_absorpt_coefficient_mu 0.970
_exptl_absorpt_correction_T_max 0.7454
_exptl_absorpt_correction_T_min 0.7072
_exptl_absorpt_correction_type multi-scan
_exptl_absorpt_process_details 'SADABS, Bruker, 2008b'
_exptl_crystal_colour orange
_exptl_crystal_density_diffrn 1.702
_exptl_crystal_density_method 'Not Measured'
_exptl_crystal_description fragment
_exptl_crystal_F_000 1024
_exptl_crystal_size_max 0.257
_exptl_crystal_size_mid 0.176
_exptl_crystal_size_min 0.122
_refine_diff_density_max 0.550
_refine_diff_density_min -0.758
_refine_diff_density_rms 0.103
_refine_ls_extinction_method none
_refine_ls_goodness_of_fit_ref 1.021
_refine_ls_hydrogen_treatment mixed
_refine_ls_matrix_type full
_refine_ls_number_parameters 577
_refine_ls_number_reflns 8107
_refine_ls_number_restraints 3
_refine_ls_restrained_S_all 1.021
_refine_ls_R_factor_all 0.0557
_refine_ls_R_factor_gt 0.0351
_refine_ls_shift/su_max 0.001
_refine_ls_shift/su_mean 0.000
_refine_ls_structure_factor_coef Fsqd
_refine_ls_weighting_details 'W=1/[\S^2^(FO^2^)+(0.0307P)^2^] WHERE P=(FO^2^+2FC^2^)/3'
_refine_ls_weighting_scheme calc
_refine_ls_wR_factor_gt 0.0690
_refine_ls_wR_factor_ref 0.0772
_reflns_number_gt 6037
_reflns_number_total 8107
_reflns_threshold_expression I>2\s(I)
_cod_data_source_file ol6b00141_si_002.cif
_cod_data_source_block wiejo2_0m
_cod_depositor_comments
;

2022-11-30
Z value and formula fixed to values more according to usual
chemical conventions.                 miguel
;
_cod_original_formula_sum 'C50 H39.56 N6 O4.78 Pd2'
_cod_original_formula_weight 1013.76
_cod_original_formula_moiety 'C50 H38 N6 O4 Pd2, 0.78(H2 O)'
_cod_original_formula_units_Z 2
_cod_database_code 1555486

loop_
_symmetry_equiv_pos_site_id
_symmetry_equiv_pos_as_xyz
1 x,y,z
2 -x,-y,-z

loop_
_atom_site_aniso_label
_atom_site_aniso_U_11
_atom_site_aniso_U_22
_atom_site_aniso_U_33
_atom_site_aniso_U_23
_atom_site_aniso_U_13
_atom_site_aniso_U_12
Pd1 0.0158(2) 0.0149(1) 0.0132(1) -0.0032(1) -0.0001(1) -0.0049(1)
Pd2 0.0151(1) 0.0135(1) 0.0140(1) -0.0022(1) -0.0005(1) -0.0052(1)
O1 0.0432(16) 0.0279(14) 0.0191(13) -0.0124(11) 0.0111(12) -0.0171(13)
O2 0.0309(14) 0.0229(13) 0.0180(13) -0.0025(10) 0.0078(11) -0.0145(11)
N1 0.0211(16) 0.0181(15) 0.0167(15) -0.0054(12) 0.0009(13) -0.0063(13)
N2 0.0145(15) 0.0186(15) 0.0163(15) -0.0019(12) -0.0019(12) -0.0013(12)
N3 0.0192(15) 0.0162(15) 0.0130(14) 0.0000(12) -0.0047(12) -0.0036(12)
C1 0.0158(18) 0.0150(17) 0.0147(17) -0.0039(14) -0.0014(14) -0.0024(14)
C2 0.0152(18) 0.0191(18) 0.0158(17) -0.0023(14) 0.0005(14) -0.0023(14)
C3 0.0201(19) 0.0144(17) 0.0188(18) -0.0006(14) -0.0014(15) -0.0016(14)
O3 0.0448(17) 0.0294(15) 0.0272(14) -0.0152(12) 0.0168(13) -0.0210(13)
O4 0.0287(14) 0.0232(13) 0.0177(12) -0.0081(10) 0.0106(11) -0.0149(11)
C4 0.027(2) 0.0180(18) 0.023(2) -0.0081(15) 0.0029(16) -0.0084(16)
C5 0.029(2) 0.026(2) 0.0144(18) -0.0071(15) 0.0046(16) -0.0107(17)
C6 0.0169(18) 0.0191(18) 0.0131(17) 0.0000(14) 0.0026(14) -0.0076(15)
C7 0.0169(18) 0.0177(18) 0.0154(17) -0.0021(14) -0.0008(14) -0.0051(14)
C8 0.026(2) 0.0228(19) 0.0156(18) -0.0045(15) 0.0024(15) -0.0119(16)
C9 0.0201(19) 0.0247(19) 0.0165(18) -0.0025(15) 0.0008(15) -0.0106(16)
C10 0.0185(18) 0.0202(18) 0.0170(18) -0.0061(14) -0.0002(15) -0.0064(15)
C11 0.0205(19) 0.0233(19) 0.0221(19) -0.0023(16) 0.0010(16) -0.0109(16)
C12 0.035(2) 0.027(2) 0.0170(19) -0.0004(16) 0.0041(17) -0.0147(18)
C13 0.027(2) 0.043(3) 0.033(2) -0.0048(19) 0.0102(18) -0.014(2)
C14 0.0164(18) 0.0210(18) 0.0147(17) -0.0030(15) -0.0019(14) -0.0031(15)
C15 0.0214(19) 0.025(2) 0.0186(19) -0.0083(15) 0.0001(15) -0.0011(16)
C16 0.025(2) 0.0159(18) 0.0207(19) -0.0032(15) -0.0045(16) -0.0040(15)
C17 0.0189(18) 0.0173(18) 0.0197(18) -0.0013(14) -0.0067(15) -0.0032(15)
C18 0.025(2) 0.0159(18) 0.029(2) -0.0025(16) -0.0066(17) -0.0068(16)
C19 0.025(2) 0.0167(18) 0.024(2) 0.0049(15) -0.0033(16) -0.0087(15)
C20 0.0167(18) 0.0180(18) 0.0157(18) 0.0022(14) -0.0050(14) -0.0026(14)
C21 0.0205(19) 0.026(2) 0.0178(18) 0.0006(15) -0.0002(15) -0.0077(16)
C22 0.0196(19) 0.029(2) 0.0146(18) -0.0045(15) -0.0009(15) -0.0058(16)
C23 0.0196(19) 0.0197(18) 0.0169(18) -0.0027(15) -0.0029(15) -0.0047(15)
C24 0.0147(18) 0.0161(18) 0.0178(18) 0.0002(14) -0.0040(14) -0.0019(14)
C25 0.0130(17) 0.0162(17) 0.0144(17) -0.0008(14) -0.0038(14) -0.0024(14)
N4 0.0153(15) 0.0155(15) 0.0146(14) -0.0026(12) -0.0024(12) -0.0027(12)
N5 0.0154(15) 0.0161(14) 0.0147(14) -0.0011(12) -0.0047(12) -0.0030(12)
N6 0.0156(15) 0.0167(15) 0.0128(14) -0.0014(12) -0.0024(12) -0.0065(12)
O5 0.038(2) 0.023(2) 0.031(2) -0.0024(15) -0.0024(16) -0.0125(17)
C26 0.0131(17) 0.0149(17) 0.0178(18) -0.0012(14) -0.0009(14) -0.0025(14)
C27 0.0147(17) 0.0138(17) 0.0162(17) -0.0010(14) -0.0036(14) -0.0013(14)
C28 0.0179(18) 0.0164(18) 0.0183(18) 0.0003(14) 0.0031(15) -0.0063(15)
C29 0.0210(19) 0.0185(18) 0.024(2) -0.0122(15) 0.0021(16) -0.0040(15)
C30 0.026(2) 0.0234(19) 0.0158(18) -0.0047(15) 0.0000(15) -0.0097(16)
C31 0.0197(19) 0.0201(18) 0.0176(18) -0.0019(15) 0.0004(15) -0.0085(15)
C32 0.0144(17) 0.0159(17) 0.0155(17) -0.0041(14) 0.0020(14) -0.0024(14)
C33 0.0209(18) 0.0152(17) 0.0153(17) -0.0027(14) -0.0006(15) -0.0077(15)
C34 0.0178(18) 0.0191(18) 0.0165(17) -0.0017(14) 0.0008(14) -0.0090(15)
C35 0.0199(19) 0.0188(18) 0.0146(17) -0.0034(14) 0.0013(15) -0.0076(15)
C36 0.0188(18) 0.0198(18) 0.0170(18) -0.0037(15) 0.0036(15) -0.0074(15)
C37 0.043(2) 0.038(2) 0.019(2) -0.0128(17) 0.0176(18) -0.023(2)
C38 0.034(2) 0.029(2) 0.031(2) -0.0009(18) 0.0106(18) -0.0139(18)
C39 0.0193(18) 0.0161(18) 0.0177(18) -0.0013(15) -0.0032(15) -0.0027(15)
C40 0.029(2) 0.0209(19) 0.0190(19) -0.0054(15) -0.0053(16) -0.0015(16)
C41 0.028(2) 0.0135(18) 0.028(2) -0.0061(15) -0.0105(17) -0.0028(16)
C42 0.0188(18) 0.0169(18) 0.0234(19) 0.0009(15) -0.0068(16) -0.0048(15)
C43 0.027(2) 0.0123(18) 0.034(2) 0.0030(16) -0.0105(18) -0.0078(15)
C44 0.023(2) 0.0193(19) 0.025(2) 0.0066(16) -0.0054(16) -0.0117(16)
C45 0.0182(18) 0.0201(18) 0.0189(18) 0.0050(15) -0.0072(15) -0.0061(15)
C46 0.0186(19) 0.029(2) 0.0189(19) 0.0040(16) -0.0013(15) -0.0120(16)
C47 0.0196(19) 0.029(2) 0.0155(18) -0.0026(15) 0.0016(15) -0.0093(16)
C48 0.0194(18) 0.0196(18) 0.0171(18) -0.0012(15) -0.0015(15) -0.0055(15)
C49 0.0161(18) 0.0168(18) 0.0189(18) 0.0034(14) -0.0091(15) -0.0058(14)
C50 0.0184(18) 0.0151(17) 0.0180(18) 0.0017(14) -0.0061(15) -0.0062(15)

loop_
_atom_site_label
_atom_site_type_symbol
_atom_site_thermal_displace_type
_atom_site_fract_x
_atom_site_fract_y
_atom_site_fract_z
_atom_site_occupancy
_atom_site_U_iso_or_equiv
_atom_site_calc_flag
_atom_site_refinement_flags
Pd1 Pd Uani 0.23723(3) 0.92273(2) -0.02577(2) 1.000 0.0143(1) d .
Pd2 Pd Uani -0.25143(3) 1.06535(2) 0.53463(2) 1.000 0.0139(1) d .
O1 O Uani -0.0984(3) 0.7767(2) 0.24398(11) 1.000 0.0286(8) d .
O2 O Uani -0.0866(3) 0.5948(2) 0.21896(11) 1.000 0.0234(8) d .
N1 N Uani 0.1173(3) 0.8269(2) 0.04635(13) 1.000 0.0181(9) d .
N2 N Uani 0.2369(3) 1.0767(2) 0.01763(13) 1.000 0.0168(9) d .
N3 N Uani 0.3942(3) 1.0024(2) -0.09235(12) 1.000 0.0161(8) d .
C1 C Uani 0.2291(4) 0.7871(3) -0.07261(15) 1.000 0.0150(10) d .
C2 C Uani 0.1820(4) 0.6897(3) -0.03087(15) 1.000 0.0170(10) d .
C3 C Uani 0.1754(4) 0.5877(3) -0.05583(16) 1.000 0.0182(10) d .
O3 O Uani 0.1580(3) 1.1487(2) 0.27898(12) 1.000 0.0320(9) d .
O4 O Uani 0.1824(3) 1.32782(19) 0.29572(10) 1.000 0.0221(8) d .
C4 C Uani 0.2075(4) 0.5813(3) -0.12249(16) 1.000 0.0219(11) d .
C5 C Uani 0.2394(4) 0.6795(3) -0.16497(16) 1.000 0.0223(11) d .
C6 C Uani 0.2499(4) 0.7808(3) -0.13983(15) 1.000 0.0163(10) d .
C7 C Uani 0.1229(4) 0.7122(3) 0.03572(15) 1.000 0.0165(10) d .
C8 C Uani 0.0593(4) 0.6503(3) 0.09064(15) 1.000 0.0205(11) d .
C9 C Uani 0.0120(4) 0.7286(3) 0.13807(16) 1.000 0.0197(11) d .
C10 C Uani 0.0498(4) 0.8368(3) 0.10789(15) 1.000 0.0179(10) d .
C11 C Uani -0.0623(4) 0.7077(3) 0.20419(16) 1.000 0.0213(11) d .
C12 C Uani -0.1605(4) 0.5606(3) 0.28367(16) 1.000 0.0258(11) d .
C13 C Uani -0.3389(4) 0.6033(3) 0.28667(18) 1.000 0.0343(14) d .
C14 C Uani 0.1576(4) 1.1141(3) 0.07162(15) 1.000 0.0173(10) d .
C15 C Uani 0.1661(4) 1.2199(3) 0.09189(16) 1.000 0.0217(11) d .
C16 C Uani 0.2610(4) 1.2909(3) 0.05528(16) 1.000 0.0203(11) d .
C17 C Uani 0.3452(4) 1.2573(3) -0.00359(16) 1.000 0.0184(10) d .
C18 C Uani 0.4494(4) 1.3238(3) -0.04469(17) 1.000 0.0226(11) d .
C19 C Uani 0.5316(4) 1.2855(3) -0.09948(16) 1.000 0.0220(11) d .
C20 C Uani 0.5168(4) 1.1759(3) -0.11800(15) 1.000 0.0172(10) d .
C21 C Uani 0.6083(4) 1.1283(3) -0.17169(16) 1.000 0.0215(11) d .
C22 C Uani 0.5965(4) 1.0188(3) -0.18291(16) 1.000 0.0208(11) d .
C23 C Uani 0.4884(4) 0.9594(3) -0.14232(15) 1.000 0.0185(11) d .
C24 C Uani 0.4124(4) 1.1094(3) -0.07895(15) 1.000 0.0165(10) d .
C25 C Uani 0.3281(4) 1.1492(3) -0.02037(15) 1.000 0.0146(10) d .
N4 N Uani -0.1190(3) 1.1487(2) 0.46249(12) 1.000 0.0150(8) d .
N5 N Uani -0.2639(3) 0.9083(2) 0.49586(13) 1.000 0.0153(8) d .
N6 N Uani -0.4195(3) 0.9984(2) 0.60220(12) 1.000 0.0145(8) d .
O5 O Uani -0.0126(4) 1.0034(3) 0.22769(16) 0.775(7) 0.0299(12) d DP
C26 C Uani -0.2308(4) 1.2025(3) 0.57777(15) 1.000 0.0155(10) d .
C27 C Uani -0.1755(4) 1.2942(3) 0.53440(15) 1.000 0.0151(10) d .
C28 C Uani -0.1672(4) 1.3986(3) 0.55648(15) 1.000 0.0178(10) d .
C29 C Uani -0.2036(4) 1.4112(3) 0.62273(16) 1.000 0.0204(11) d .
C30 C Uani -0.2391(4) 1.3168(3) 0.66659(16) 1.000 0.0209(11) d .
C31 C Uani -0.2533(4) 1.2139(3) 0.64474(16) 1.000 0.0187(11) d .
C32 C Uani -0.1108(4) 1.2632(3) 0.46980(15) 1.000 0.0154(10) d .
C33 C Uani -0.0251(4) 1.3130(3) 0.41677(15) 1.000 0.0165(10) d .
C34 C Uani 0.0215(4) 1.2272(3) 0.37374(15) 1.000 0.0173(10) d .
C35 C Uani -0.0390(4) 1.1281(3) 0.40405(15) 1.000 0.0173(10) d .
C36 C Uani 0.1236(4) 1.2280(3) 0.31285(16) 1.000 0.0183(10) d .
C37 C Uani 0.2840(5) 1.3347(3) 0.23503(17) 1.000 0.0316(12) d .
C38 C Uani 0.3391(5) 1.4493(3) 0.22350(18) 1.000 0.0316(12) d .
C39 C Uani -0.1880(4) 0.8646(3) 0.44331(16) 1.000 0.0178(10) d .
C40 C Uani -0.2051(4) 0.7588(3) 0.42551(16) 1.000 0.0229(11) d .
C41 C Uani -0.3039(4) 0.6935(3) 0.46479(16) 1.000 0.0224(11) d .
C42 C Uani -0.3849(4) 0.7342(3) 0.52223(16) 1.000 0.0195(11) d .
C43 C Uani -0.4929(4) 0.6737(3) 0.56611(17) 1.000 0.0240(11) d .
C44 C Uani -0.5762(4) 0.7212(3) 0.61791(17) 1.000 0.0222(11) d .
C45 C Uani -0.5576(4) 0.8330(3) 0.63172(16) 1.000 0.0192(10) d .
C46 C Uani -0.6499(4) 0.8904(3) 0.68245(16) 1.000 0.0219(11) d .
C47 C Uani -0.6292(4) 0.9992(3) 0.69037(16) 1.000 0.0210(11) d .
C48 C Uani -0.5125(4) 1.0501(3) 0.64931(15) 1.000 0.0186(10) d .
C49 C Uani -0.4458(4) 0.8912(3) 0.59198(16) 1.000 0.0170(10) d .
C50 C Uani -0.3604(4) 0.8427(3) 0.53575(15) 1.000 0.0168(10) d .
H3 H Uiso 0.14860 0.52180 -0.02680 1.000 0.0220 c RU
H4 H Uiso 0.20770 0.51030 -0.13900 1.000 0.0260 c RU
H5 H Uiso 0.25410 0.67780 -0.21120 1.000 0.0270 c RU
H6 H Uiso 0.27190 0.84740 -0.16950 1.000 0.0200 c RU
H8 H Uiso 0.04870 0.57030 0.09600 1.000 0.0250 c RU
H10 H Uiso 0.03060 0.90640 0.12790 1.000 0.0210 c RU
H12A H Uiso -0.11420 0.59360 0.31690 1.000 0.0310 c RU
H12B H Uiso -0.13660 0.47380 0.29450 1.000 0.0310 c RU
H13A H Uiso -0.36280 0.68950 0.28030 1.000 0.0520 c RU
H13B H Uiso -0.38710 0.57340 0.32980 1.000 0.0520 c RU
H13C H Uiso -0.38390 0.57500 0.25180 1.000 0.0520 c RU
H14 H Uiso 0.09110 1.06580 0.09800 1.000 0.0210 c RU
H15 H Uiso 0.10610 1.24250 0.13100 1.000 0.0260 c RU
H16 H Uiso 0.27030 1.36230 0.06930 1.000 0.0240 c RU
H18 H Uiso 0.46150 1.39670 -0.03340 1.000 0.0270 c RU
H19 H Uiso 0.60020 1.33190 -0.12610 1.000 0.0260 c RU
H21 H Uiso 0.67780 1.17180 -0.20000 1.000 0.0260 c RU
H22 H Uiso 0.66100 0.98380 -0.21780 1.000 0.0250 c RU
H23 H Uiso 0.48140 0.88350 -0.15080 1.000 0.0220 c RU
H28 H Uiso -0.13640 1.46160 0.52610 1.000 0.0210 c RU
H29 H Uiso -0.20390 1.48380 0.63750 1.000 0.0250 c RU
H30 H Uiso -0.25420 1.32210 0.71250 1.000 0.0250 c RU
H31 H Uiso -0.27890 1.15010 0.67590 1.000 0.0220 c RU
H33 H Uiso -0.00130 1.38980 0.41010 1.000 0.0200 c RU
H35 H Uiso -0.02580 1.05680 0.38610 1.000 0.0210 c RU
H37A H Uiso 0.22300 1.32830 0.19790 1.000 0.0380 c RU
H37B H Uiso 0.37830 1.26900 0.23790 1.000 0.0380 c RU
H38A H Uiso 0.40800 1.45480 0.18220 1.000 0.0470 c RU
H38B H Uiso 0.40030 1.45460 0.26020 1.000 0.0470 c RU
H38C H Uiso 0.24510 1.51390 0.22050 1.000 0.0470 c RU
H39 H Uiso -0.11710 0.90820 0.41590 1.000 0.0210 c RU
H40 H Uiso -0.14900 0.73240 0.38660 1.000 0.0270 c RU
H41 H Uiso -0.31760 0.62120 0.45330 1.000 0.0270 c RU
H43 H Uiso -0.50610 0.59870 0.55860 1.000 0.0290 c RU
H44 H Uiso -0.64860 0.67970 0.64580 1.000 0.0260 c RU
H46 H Uiso -0.72600 0.85340 0.71090 1.000 0.0260 c RU
H47 H Uiso -0.69320 1.03990 0.72330 1.000 0.0250 c RU
H48 H Uiso -0.49910 1.12590 0.65550 1.000 0.0220 c RU
H5A H Uiso 0.025(6) 1.034(3) 0.2552(17) 0.775(7) 0.0440 d DUP
H5B H Uiso 0.001(6) 0.9315(12) 0.243(2) 0.775(7) 0.0440 d DUP

loop_
_atom_type_symbol
_atom_type_description
_atom_type_scat_dispersion_real
_atom_type_scat_dispersion_imag
_atom_type_scat_source
C C 0.0033 0.0016 ' International Tables Vol C Tables 4.2.6.8 and 6.1.1.4'
H H 0.0000 0.0000 ' International Tables Vol C Tables 4.2.6.8 and 6.1.1.4'
N N 0.0061 0.0033 ' International Tables Vol C Tables 4.2.6.8 and 6.1.1.4'
O O 0.0106 0.0060 ' International Tables Vol C Tables 4.2.6.8 and 6.1.1.4'
Pd Pd -0.9988 1.0072 ' International Tables Vol C Tables 4.2.6.8 and 6.1.1.4'

loop_
_geom_angle_atom_site_label_1
_geom_angle_atom_site_label_2
_geom_angle_atom_site_label_3
_geom_angle
_geom_angle_publ_flag
N1 Pd1 N2 102.14(10) yes
N1 Pd1 N3 170.15(10) yes
N1 Pd1 C1 80.51(12) yes
N2 Pd1 N3 79.20(10) yes
N2 Pd1 C1 175.36(12) yes
N3 Pd1 C1 98.85(12) yes
N5 Pd2 N6 79.00(10) yes
N5 Pd2 C26 174.87(12) yes
N6 Pd2 C26 98.98(11) yes
N4 Pd2 N5 102.73(10) yes
N4 Pd2 N6 170.64(10) yes
N4 Pd2 C26 80.03(11) yes
C11 O2 C12 117.2(3) yes
Pd1 N1 C10 137.4(2) yes
C7 N1 C10 107.4(3) yes
Pd1 N1 C7 114.4(2) yes
Pd1 N2 C25 112.1(2) yes
Pd1 N2 C14 130.9(2) yes
C14 N2 C25 116.9(3) yes
Pd1 N3 C24 114.3(2) yes
Pd1 N3 C23 128.5(2) yes
C23 N3 C24 116.9(3) yes
C2 C1 C6 116.9(3) no
Pd1 C1 C2 114.1(2) yes
Pd1 C1 C6 128.7(3) yes
C1 C2 C7 114.4(3) no
C3 C2 C7 124.3(3) no
C1 C2 C3 120.8(3) no
C2 C3 C4 120.6(3) no
C36 O4 C37 115.7(3) yes
C3 C4 C5 119.3(3) no
C4 C5 C6 120.0(3) no
C1 C6 C5 121.9(3) no
N1 C7 C2 114.1(3) yes
N1 C7 C8 110.0(3) yes
C2 C7 C8 135.7(3) no
C7 C8 C9 106.7(3) no
C8 C9 C10 106.2(3) no
C8 C9 C11 129.3(3) no
C10 C9 C11 124.5(3) no
N1 C10 C9 109.7(3) yes
O1 C11 O2 121.9(3) yes
O1 C11 C9 127.3(3) yes
O2 C11 C9 110.8(3) yes
O2 C12 C13 111.1(3) yes
N2 C14 C15 123.8(3) yes
C14 C15 C16 119.6(3) no
C15 C16 C17 119.3(3) no
C18 C17 C25 119.1(3) no
C16 C17 C25 117.1(3) no
C16 C17 C18 123.8(3) no
C17 C18 C19 121.3(3) no
C18 C19 C20 120.9(3) no
C19 C20 C21 123.1(3) no
C19 C20 C24 118.9(3) no
C21 C20 C24 117.9(3) no
C20 C21 C22 119.4(3) no
C21 C22 C23 118.9(3) no
N3 C23 C22 124.1(3) yes
N3 C24 C25 117.4(3) yes
N3 C24 C20 122.6(3) yes
C20 C24 C25 119.9(3) no
C17 C25 C24 119.7(3) no
N2 C25 C17 123.3(3) yes
N2 C25 C24 116.9(3) yes
C2 C3 H3 120.00 no
C4 C3 H3 120.00 no
C3 C4 H4 120.00 no
C5 C4 H4 120.00 no
C32 N4 C35 106.7(3) yes
Pd2 N4 C32 115.47(19) yes
Pd2 N4 C35 137.7(2) yes
C4 C5 H5 120.00 no
C6 C5 H5 120.00 no
C39 N5 C50 117.1(3) yes
Pd2 N5 C39 130.8(2) yes
Pd2 N5 C50 112.1(2) yes
C5 C6 H6 119.00 no
C1 C6 H6 119.00 no
Pd2 N6 C48 128.1(2) yes
Pd2 N6 C49 114.3(2) yes
C48 N6 C49 117.3(3) yes
C7 C8 H8 127.00 no
C9 C8 H8 127.00 no
N1 C10 H10 125.00 no
C9 C10 H10 125.00 no
O2 C12 H12A 109.00 no
O2 C12 H12B 109.00 no
C13 C12 H12A 109.00 no
C13 C12 H12B 109.00 no
H12A C12 H12B 108.00 no
C12 C13 H13A 109.00 no
C12 C13 H13B 109.00 no
C12 C13 H13C 109.00 no
H13A C13 H13B 110.00 no
H13A C13 H13C 109.00 no
H13B C13 H13C 109.00 no
C15 C14 H14 118.00 no
N2 C14 H14 118.00 no
C16 C15 H15 120.00 no
C14 C15 H15 120.00 no
C15 C16 H16 120.00 no
C17 C16 H16 120.00 no
C19 C18 H18 119.00 no
C17 C18 H18 119.00 no
C18 C19 H19 120.00 no
C20 C19 H19 120.00 no
C22 C21 H21 120.00 no
C20 C21 H21 120.00 no
C21 C22 H22 121.00 no
C23 C22 H22 120.00 no
N3 C23 H23 118.00 no
C22 C23 H23 118.00 no
Pd2 C26 C27 114.4(2) yes
Pd2 C26 C31 128.3(3) yes
C27 C26 C31 117.1(3) no
C26 C27 C28 120.7(3) no
C26 C27 C32 114.2(3) no
C28 C27 C32 124.6(3) no
C27 C28 C29 120.4(3) no
C28 C29 C30 118.9(3) no
C29 C30 C31 120.9(3) no
C26 C31 C30 121.2(3) no
N4 C32 C27 113.3(3) yes
N4 C32 C33 110.5(3) yes
C27 C32 C33 135.6(3) no
C32 C33 C34 106.2(3) no
C33 C34 C35 106.7(3) no
C33 C34 C36 130.6(3) no
C35 C34 C36 122.5(3) no
N4 C35 C34 109.9(3) yes
O3 C36 O4 121.2(3) yes
O3 C36 C34 125.9(3) yes
O4 C36 C34 112.9(3) yes
O4 C37 C38 109.0(3) yes
N5 C39 C40 124.1(3) yes
C39 C40 C41 119.0(3) no
C40 C41 C42 119.4(3) no
C41 C42 C43 123.9(3) no
C41 C42 C50 117.3(3) no
C43 C42 C50 118.8(3) no
C42 C43 C44 121.2(3) no
C43 C44 C45 121.2(3) no
C44 C45 C46 123.5(3) no
C44 C45 C49 118.9(3) no
C46 C45 C49 117.6(3) no
C45 C46 C47 119.6(3) no
C46 C47 C48 119.1(3) no
N6 C48 C47 123.6(3) yes
N6 C49 C45 122.7(3) yes
N6 C49 C50 117.3(3) yes
C45 C49 C50 120.0(3) no
N5 C50 C42 123.1(3) yes
N5 C50 C49 117.2(3) yes
C42 C50 C49 119.7(3) no
H5A O5 H5B 105(4) no
C27 C28 H28 120.00 no
C29 C28 H28 120.00 no
C30 C29 H29 120.00 no
C28 C29 H29 121.00 no
C29 C30 H30 120.00 no
C31 C30 H30 120.00 no
C26 C31 H31 119.00 no
C30 C31 H31 119.00 no
C34 C33 H33 127.00 no
C32 C33 H33 127.00 no
C34 C35 H35 125.00 no
N4 C35 H35 125.00 no
O4 C37 H37A 110.00 no
O4 C37 H37B 110.00 no
C38 C37 H37B 110.00 no
H37A C37 H37B 108.00 no
C38 C37 H37A 110.00 no
C37 C38 H38B 109.00 no
C37 C38 H38C 109.00 no
H38A C38 H38B 109.00 no
H38A C38 H38C 109.00 no
H38B C38 H38C 109.00 no
C37 C38 H38A 109.00 no
N5 C39 H39 118.00 no
C40 C39 H39 118.00 no
C41 C40 H40 121.00 no
C39 C40 H40 120.00 no
C40 C41 H41 120.00 no
C42 C41 H41 120.00 no
C44 C43 H43 119.00 no
C42 C43 H43 119.00 no
C43 C44 H44 119.00 no
C45 C44 H44 119.00 no
C47 C46 H46 120.00 no
C45 C46 H46 120.00 no
C46 C47 H47 120.00 no
C48 C47 H47 120.00 no
N6 C48 H48 118.00 no
C47 C48 H48 118.00 no

loop_
_geom_bond_atom_site_label_1
_geom_bond_atom_site_label_2
_geom_bond_distance
_geom_bond_publ_flag
Pd1 N1 2.029(3) yes
Pd1 N2 2.142(2) yes
Pd1 N3 2.059(3) yes
Pd1 C1 2.007(3) yes
Pd2 N5 2.151(2) yes
Pd2 N6 2.067(3) yes
Pd2 C26 2.007(3) yes
Pd2 N4 2.014(3) yes
O1 C11 1.216(4) yes
O2 C11 1.365(4) yes
O2 C12 1.443(4) yes
N1 C10 1.346(4) yes
N1 C7 1.390(4) yes
N2 C14 1.325(4) yes
N2 C25 1.365(4) yes
N3 C24 1.372(4) yes
N3 C23 1.333(4) yes
C1 C6 1.388(4) no
C1 C2 1.416(5) no
C2 C7 1.454(4) no
C2 C3 1.391(5) no
C3 C4 1.381(5) no
O3 C36 1.222(4) yes
O4 C36 1.349(4) yes
O4 C37 1.441(4) yes
C4 C5 1.386(5) no
C5 C6 1.395(5) no
C7 C8 1.365(5) no
C8 C9 1.419(5) no
C9 C10 1.405(5) no
C9 C11 1.443(5) no
C12 C13 1.493(5) no
C14 C15 1.391(5) no
C15 C16 1.363(5) no
C16 C17 1.410(5) no
C17 C25 1.408(5) no
C17 C18 1.421(5) no
C18 C19 1.351(5) no
C19 C20 1.433(5) no
C20 C24 1.405(5) no
C20 C21 1.405(5) no
C21 C22 1.368(5) no
C22 C23 1.393(5) no
C24 C25 1.429(5) no
C3 H3 0.9500 no
C4 H4 0.9500 no
N4 C35 1.348(4) yes
N4 C32 1.394(4) yes
N5 C39 1.320(4) yes
C5 H5 0.9500 no
N5 C50 1.361(4) yes
C6 H6 0.9500 no
N6 C48 1.326(4) yes
N6 C49 1.376(4) yes
C8 H8 0.9500 no
C10 H10 0.9500 no
C12 H12A 0.9900 no
C12 H12B 0.9900 no
C13 H13B 0.9800 no
C13 H13C 0.9800 no
C13 H13A 0.9800 no
C14 H14 0.9500 no
C15 H15 0.9500 no
C16 H16 0.9500 no
C18 H18 0.9500 no
C19 H19 0.9500 no
C21 H21 0.9500 no
C22 H22 0.9500 no
C23 H23 0.9500 no
C26 C27 1.409(5) no
C26 C31 1.396(4) no
C27 C28 1.392(5) no
C27 C32 1.456(4) no
C28 C29 1.391(4) no
C29 C30 1.375(5) no
C30 C31 1.388(5) no
C32 C33 1.365(5) no
C33 C34 1.416(5) no
C34 C35 1.397(5) no
C34 C36 1.445(5) no
C37 C38 1.490(5) no
C39 C40 1.390(5) no
C40 C41 1.366(5) no
C41 C42 1.404(5) no
C42 C43 1.430(5) no
C42 C50 1.408(5) no
C43 C44 1.347(5) no
C44 C45 1.431(5) no
C45 C46 1.411(5) no
C45 C49 1.400(5) no
C46 C47 1.363(5) no
C47 C48 1.399(5) no
C49 C50 1.432(5) no
O5 H5A 0.84(4) no
O5 H5B 0.84(2) no
C28 H28 0.9500 no
C29 H29 0.9500 no
C30 H30 0.9500 no
C31 H31 0.9500 no
C33 H33 0.9500 no
C35 H35 0.9500 no
C37 H37B 0.9900 no
C37 H37A 0.9900 no
C38 H38A 0.9800 no
C38 H38B 0.9800 no
C38 H38C 0.9800 no
C39 H39 0.9500 no
C40 H40 0.9500 no
C41 H41 0.9500 no
C43 H43 0.9500 no
C44 H44 0.9500 no
C46 H46 0.9500 no
C47 H47 0.9500 no
C48 H48 0.9500 no

loop_
_geom_torsion_atom_site_label_1
_geom_torsion_atom_site_label_2
_geom_torsion_atom_site_label_3
_geom_torsion_atom_site_label_4
_geom_torsion
_geom_torsion_publ_flag
N2 Pd1 N1 C7 -169.8(2) no
N2 Pd1 N1 C10 -1.7(3) no
C1 Pd1 N1 C7 14.1(2) no
C1 Pd1 N1 C10 -177.8(3) no
N1 Pd1 N2 C14 -10.9(3) no
N1 Pd1 N2 C25 173.4(2) no
N3 Pd1 N2 C14 179.1(3) no
N3 Pd1 N2 C25 3.3(2) no
N2 Pd1 N3 C23 170.6(3) no
N2 Pd1 N3 C24 -3.2(2) no
C1 Pd1 N3 C23 -13.7(3) no
C1 Pd1 N3 C24 172.5(2) no
N1 Pd1 C1 C2 -12.7(3) no
N1 Pd1 C1 C6 161.3(3) no
N3 Pd1 C1 C2 157.3(3) no
N3 Pd1 C1 C6 -28.7(3) no
N6 Pd2 N5 C50 -4.7(2) no
N5 Pd2 N6 C48 -169.9(3) no
N5 Pd2 N6 C49 3.7(2) no
C26 Pd2 N6 C48 14.9(3) no
C26 Pd2 N6 C49 -171.5(2) no
N4 Pd2 C26 C27 14.1(3) no
N4 Pd2 C26 C31 -161.1(3) no
N6 Pd2 C26 C27 -156.5(3) no
N5 Pd2 N4 C32 170.9(2) no
N5 Pd2 N4 C35 -4.0(3) no
C26 Pd2 N4 C32 -13.6(2) no
C26 Pd2 N4 C35 171.6(3) no
N4 Pd2 N5 C39 8.9(3) no
N4 Pd2 N5 C50 -175.3(2) no
N6 Pd2 N5 C39 179.5(3) no
N6 Pd2 C26 C31 28.4(3) no
C12 O2 C11 O1 1.3(5) no
C11 O2 C12 C13 79.3(4) no
C12 O2 C11 C9 -179.9(3) no
Pd1 N1 C7 C2 -12.8(4) no
Pd1 N1 C7 C8 171.4(2) no
C10 N1 C7 C8 -0.2(4) no
Pd1 N1 C10 C9 -168.2(2) no
C10 N1 C7 C2 175.6(3) no
C7 N1 C10 C9 0.5(4) no
C14 N2 C25 C24 -179.4(3) no
Pd1 N2 C14 C15 -177.3(2) no
C25 N2 C14 C15 -1.8(5) no
Pd1 N2 C25 C17 178.7(3) no
Pd1 N2 C25 C24 -3.0(4) no
C14 N2 C25 C17 2.3(5) no
Pd1 N3 C24 C20 178.7(3) no
Pd1 N3 C23 C22 -176.9(2) no
C24 N3 C23 C22 -3.3(5) no
C23 N3 C24 C25 -171.9(3) no
Pd1 N3 C24 C25 2.7(4) no
C23 N3 C24 C20 4.2(5) no
C6 C1 C2 C7 -165.2(3) no
Pd1 C1 C2 C3 -178.1(3) no
Pd1 C1 C2 C7 9.6(4) no
Pd1 C1 C6 C5 -179.5(3) no
C2 C1 C6 C5 -5.6(5) no
C6 C1 C2 C3 7.1(5) no
C7 C2 C3 C4 168.6(3) no
C1 C2 C7 N1 2.2(4) no
C1 C2 C3 C4 -3.0(5) no
C3 C2 C7 N1 -169.9(3) no
C3 C2 C7 C8 4.4(7) no
C1 C2 C7 C8 176.4(4) no
C2 C3 C4 C5 -2.9(5) no
C37 O4 C36 C34 -179.4(3) no
C36 O4 C37 C38 -179.8(3) no
C3 C4 C5 C6 4.4(5) no
C37 O4 C36 O3 1.2(5) no
C4 C5 C6 C1 0.0(5) no
C2 C7 C8 C9 -174.6(4) no
N1 C7 C8 C9 -0.2(4) no
C7 C8 C9 C10 0.5(4) no
C7 C8 C9 C11 179.7(3) no
C8 C9 C11 O2 -0.3(5) no
C10 C9 C11 O1 -2.5(6) no
C10 C9 C11 O2 178.8(3) no
C11 C9 C10 N1 -179.8(3) no
C8 C9 C11 O1 178.5(4) no
C8 C9 C10 N1 -0.6(4) no
N2 C14 C15 C16 -0.3(5) no
C14 C15 C16 C17 1.9(5) no
C15 C16 C17 C18 -178.8(3) no
C15 C16 C17 C25 -1.3(5) no
C25 C17 C18 C19 0.2(5) no
C18 C17 C25 N2 176.8(3) no
C16 C17 C25 N2 -0.8(5) no
C16 C17 C25 C24 -179.1(3) no
C16 C17 C18 C19 177.7(3) no
C18 C17 C25 C24 -1.4(5) no
C17 C18 C19 C20 -0.2(5) no
C18 C19 C20 C21 -175.3(3) no
C18 C19 C20 C24 1.3(5) no
C24 C20 C21 C22 -1.9(5) no
C19 C20 C24 N3 -178.4(3) no
C19 C20 C24 C25 -2.5(5) no
C21 C20 C24 N3 -1.7(5) no
C19 C20 C21 C22 174.7(3) no
C21 C20 C24 C25 174.3(3) no
C20 C21 C22 C23 2.8(5) no
C21 C22 C23 N3 -0.1(5) no
N3 C24 C25 C17 178.7(3) no
C20 C24 C25 N2 -175.8(3) no
C20 C24 C25 C17 2.6(5) no
N3 C24 C25 N2 0.4(5) no
Pd2 N4 C32 C27 10.5(4) no
Pd2 N4 C32 C33 -177.0(2) no
C35 N4 C32 C27 -173.1(3) no
C35 N4 C32 C33 -0.6(4) no
Pd2 N4 C35 C34 175.5(2) no
C32 N4 C35 C34 0.4(4) no
Pd2 N5 C39 C40 177.9(2) no
C50 N5 C39 C40 2.2(5) no
Pd2 N5 C50 C42 -178.2(3) no
Pd2 N5 C50 C49 5.0(4) no
C39 N5 C50 C42 -1.8(5) no
C39 N5 C50 C49 -178.6(3) no
Pd2 N6 C48 C47 176.4(2) no
C49 N6 C48 C47 2.9(5) no
Pd2 N6 C49 C45 -178.6(3) no
Pd2 N6 C49 C50 -2.3(4) no
C48 N6 C49 C45 -4.3(5) no
C48 N6 C49 C50 172.0(3) no
Pd2 C26 C27 C28 175.1(3) no
Pd2 C26 C27 C32 -12.5(4) no
C31 C26 C27 C28 -9.2(5) no
C31 C26 C27 C32 163.2(3) no
Pd2 C26 C31 C30 -178.0(3) no
C27 C26 C31 C30 7.0(5) no
C26 C27 C28 C29 4.1(5) no
C32 C27 C28 C29 -167.5(3) no
C26 C27 C32 N4 1.3(4) no
C26 C27 C32 C33 -168.6(4) no
C28 C27 C32 N4 173.4(3) no
C28 C27 C32 C33 3.5(7) no
C27 C28 C29 C30 3.6(5) no
C28 C29 C30 C31 -5.9(5) no
C29 C30 C31 C26 0.5(5) no
N4 C32 C33 C34 0.6(4) no
C27 C32 C33 C34 170.7(4) no
C32 C33 C34 C35 -0.4(4) no
C32 C33 C34 C36 -174.8(4) no
C33 C34 C35 N4 0.0(4) no
C36 C34 C35 N4 175.0(3) no
C33 C34 C36 O3 179.5(4) no
C33 C34 C36 O4 0.2(5) no
C35 C34 C36 O3 5.9(6) no
C35 C34 C36 O4 -173.5(3) no
N5 C39 C40 C41 -1.2(5) no
C39 C40 C41 C42 -0.4(5) no
C40 C41 C42 C43 179.0(3) no
C40 C41 C42 C50 0.7(5) no
C41 C42 C43 C44 -175.1(3) no
C50 C42 C43 C44 3.1(5) no
C41 C42 C50 N5 0.4(5) no
C41 C42 C50 C49 177.1(3) no
C43 C42 C50 N5 -178.0(3) no
C43 C42 C50 C49 -1.2(5) no
C42 C43 C44 C45 -1.2(5) no
C43 C44 C45 C46 175.4(3) no
C43 C44 C45 C49 -2.6(5) no
C44 C45 C46 C47 -177.2(3) no
C49 C45 C46 C47 0.9(5) no
C44 C45 C49 N6 -179.5(3) no
C44 C45 C49 C50 4.3(5) no
C46 C45 C49 N6 2.4(5) no
C46 C45 C49 C50 -173.8(3) no
C45 C46 C47 C48 -2.2(5) no
C46 C47 C48 N6 0.2(5) no
N6 C49 C50 N5 -2.0(5) no
N6 C49 C50 C42 -178.9(3) no
C45 C49 C50 N5 174.5(3) no
C45 C49 C50 C42 -2.5(5) no
